data_4329561
loop_
_publ_author_name
'Kosuke Suzuki'
'Midori Sugawa'
'Yuji Kikukawa'
'Keigo Kamata'
'Kazuya Yamaguchi'
'Noritaka Mizuno'

_publ_contact_author_address
;
Department of Applied Chemistry, School of Engineering, 
the University of Tokyo
7-3-1 Hongo, Bunkyoku, 
Tokyo, JAPAN 
;
_publ_contact_author_email tmizuno@mail.ecc.u-tokyo.ac.jp
_publ_contact_author_fax +81-3-5841-7270
_publ_contact_author_name 'Noritaka Mizuno'
_publ_contact_author_phone +81-3-5841-7272
_publ_section_title
;
 Strategic Design and Refinement of Lewis Acid-Base Catalysis by
 Rare-Earth-Metal-Containing Polyoxometalates
;
_journal_name_full 'Inorganic Chemistry'
_journal_page_first 6953
_journal_page_last 6961
_journal_paper_doi 10.1021/ic3008365
_journal_volume 51
_journal_year 2012
_chemical_formula_moiety 'C112 N8 O80 Si2 W20 Y2'
_chemical_formula_sum 'C112 N8 O80 Si2 W20 Y2'
_chemical_formula_weight 6648.2
_space_group_IT_number 61
_symmetry_cell_setting orthorhombic
_symmetry_space_group_name_Hall '-P 2ac 2ab'
_symmetry_space_group_name_H-M 'P b c a'
_audit_creation_date 2011-11-16T21:12:23-00:00
_audit_creation_method 'WinGX routine CIF_UPDATE'
_cell_angle_alpha 90
_cell_angle_beta 90
_cell_angle_gamma 90
_cell_formula_units_Z 4
_cell_length_a 24.22340(10)
_cell_length_b 28.79530(10)
_cell_length_c 25.64680(10)
_cell_measurement_reflns_used 0
_cell_measurement_temperature 153
_cell_measurement_theta_max 0
_cell_measurement_theta_min 0
_cell_volume 17889.16(12)
_computing_molecular_graphics 'Ortep-3 for Windows (Farrugia, 1997)'
_computing_publication_material 'WinGX publication routines (Farrugia, 1999)'
_computing_structure_refinement 'SHELXL-97 (Sheldrick, 1997)'
_computing_structure_solution 'SHELXS-86 (Sheldrick, 1986)'
_diffrn_ambient_temperature 153
_diffrn_measured_fraction_theta_full 0.993
_diffrn_measured_fraction_theta_max 0.993
_diffrn_radiation_probe x-ray
_diffrn_radiation_type MoK\a
_diffrn_radiation_wavelength 0.71069
_diffrn_reflns_av_R_equivalents 0
_diffrn_reflns_limit_h_max 33
_diffrn_reflns_limit_h_min 0
_diffrn_reflns_limit_k_max 39
_diffrn_reflns_limit_k_min 0
_diffrn_reflns_limit_l_max 0
_diffrn_reflns_limit_l_min -35
_diffrn_reflns_number 24924
_diffrn_reflns_theta_full 29.58
_diffrn_reflns_theta_max 29.58
_diffrn_reflns_theta_min 1.36
_exptl_absorpt_coefficient_mu 13.534
_exptl_absorpt_correction_type none
_exptl_crystal_colour colorless
_exptl_crystal_density_diffrn 2.468
_exptl_crystal_description prism
_exptl_crystal_F_000 11816
_exptl_crystal_size_max 0.2
_exptl_crystal_size_mid 0.2
_exptl_crystal_size_min 0.2
_refine_diff_density_max 2.513
_refine_diff_density_min -4.469
_refine_ls_extinction_method none
_refine_ls_goodness_of_fit_ref 1.099
_refine_ls_hydrogen_treatment none
_refine_ls_matrix_type full
_refine_ls_number_parameters 723
_refine_ls_number_reflns 24924
_refine_ls_number_restraints 3
_refine_ls_restrained_S_all 1.098
_refine_ls_R_factor_gt 0.0402
_refine_ls_shift/su_max 0.004
_refine_ls_structure_factor_coef Fsqd
_refine_ls_weighting_details 'calc w=1/[\s^2^(Fo^2^)+(0.0819P)^2^+202.9999P] where P=(Fo^2^+2Fc^2^)/3'
_refine_ls_weighting_scheme calc
_refine_ls_wR_factor_ref 0.1393
_reflns_number_gt 21588
_reflns_number_total 24924
_reflns_threshold_expression >2sigma(I)
_cod_data_source_file ic3008365_si_001_6.cif
_cod_data_source_block Y
_cod_database_code 4329561

loop_
_symmetry_equiv_pos_as_xyz
'x, y, z'
'-x+1/2, y+1/2, z'
'x, -y+1/2, z+1/2'
'-x+1/2, -y, z+1/2'
'-x, -y, -z'
'x-1/2, -y-1/2, -z'
'-x, y-1/2, -z-1/2'
'x-1/2, y, -z-1/2'

loop_
_atom_site_label
_atom_site_type_symbol
_atom_site_fract_x
_atom_site_fract_y
_atom_site_fract_z
_atom_site_U_iso_or_equiv
_atom_site_adp_type
_atom_site_occupancy
_atom_site_calc_flag
_atom_site_refinement_flags
W1 W 0.526077(12) 0.168963(10) 0.932876(11) 0.02036(7) Uani 1 d .
W2 W 0.535894(13) 0.163964(11) 1.059646(11) 0.02188(7) Uani 1 d .
W3 W 0.654983(12) 0.000713(10) 0.925017(11) 0.01855(7) Uani 1 d .
W4 W 0.675837(13) -0.000295(10) 1.052558(11) 0.01913(7) Uani 1 d .
W5 W 0.630849(13) 0.109751(10) 0.852040(11) 0.01987(7) Uani 1 d .
W6 W 0.655780(13) 0.109489(10) 1.123813(11) 0.01981(7) Uani 1 d .
W7 W 0.673680(13) 0.204246(10) 0.913730(12) 0.02244(7) Uani 1 d .
W8 W 0.695149(14) 0.202606(10) 1.057682(12) 0.02226(7) Uani 1 d .
W9 W 0.754797(13) 0.110273(11) 0.906165(12) 0.02190(7) Uani 1 d .
W10 W 0.767893(13) 0.103694(11) 1.051233(12) 0.02124(7) Uani 1 d .
Y1 Y 0.45312(3) 0.06771(3) 0.99344(3) 0.02288(14) Uani 1 d .
Si1 Si 0.63715(8) 0.10672(7) 0.98909(7) 0.0161(3) Uani 1 d .
O1 O 0.3727(3) 0.1124(2) 1.0120(3) 0.0297(12) Uani 1 d .
O2 O 0.5108(2) 0.0453(2) 0.9220(2) 0.0279(12) Uani 1 d .
O3 O 0.5326(2) 0.0321(2) 1.0293(2) 0.0295(12) Uani 1 d .
O4 O 0.4704(2) 0.1289(2) 0.9426(2) 0.0239(11) Uani 1 d .
O5 O 0.4816(2) 0.1221(2) 1.0541(2) 0.0234(11) Uani 1 d .
O6 O 0.5902(2) -0.02650(18) 0.9407(2) 0.0220(10) Uani 1 d .
O7 O 0.6126(2) -0.03194(19) 1.0546(2) 0.0229(11) Uani 1 d .
O8 O 0.4976(3) 0.2097(2) 0.8915(2) 0.0317(13) Uani 1 d .
O9 O 0.5117(3) 0.2013(2) 1.1066(2) 0.0295(12) Uani 1 d .
O10 O 0.6821(2) -0.0350(2) 0.8778(2) 0.0275(12) Uani 1 d .
O11 O 0.7168(3) -0.0338(2) 1.0921(2) 0.0290(12) Uani 1 d .
O12 O 0.5154(2) 0.19983(18) 0.9987(2) 0.0221(10) Uani 1 d .
O13 O 0.6946(2) -0.02312(18) 0.9845(2) 0.0210(10) Uani 1 d .
O14 O 0.5631(2) 0.12734(18) 0.8838(2) 0.0218(10) Uani 1 d .
O15 O 0.5842(2) 0.12549(19) 1.10097(19) 0.0216(10) Uani 1 d .
O16 O 0.6257(2) 0.04837(18) 0.8824(2) 0.0208(10) Uani 1 d .
O17 O 0.6500(2) 0.04750(18) 1.1000(2) 0.0206(10) Uani 1 d .
O18 O 0.5750(2) 0.12783(19) 0.99294(19) 0.0207(10) Uani 1 d .
O19 O 0.6348(2) 0.04996(18) 0.99158(19) 0.0186(9) Uani 1 d .
O20 O 0.6113(3) 0.1003(2) 0.7886(2) 0.0291(12) Uani 1 d .
O21 O 0.6461(3) 0.1028(2) 1.1899(2) 0.0263(11) Uani 1 d .
O22 O 0.6009(2) 0.20553(19) 0.9336(2) 0.0245(11) Uani 1 d .
O23 O 0.6117(2) 0.20666(19) 1.0468(2) 0.0235(11) Uani 1 d .
O24 O 0.7299(2) 0.04488(19) 0.9275(2) 0.0219(10) Uani 1 d .
O25 O 0.7410(2) 0.04520(18) 1.0377(2) 0.0218(10) Uani 1 d .
O26 O 0.6660(2) 0.12517(18) 0.93489(19) 0.0192(10) Uani 1 d .
O27 O 0.6757(2) 0.12514(18) 1.0377(2) 0.0190(9) Uani 1 d .
O28 O 0.6513(2) 0.17334(19) 0.8494(2) 0.0250(11) Uani 1 d .
O29 O 0.6724(2) 0.17568(19) 1.1217(2) 0.0248(11) Uani 1 d .
O30 O 0.7096(2) 0.09683(19) 0.8476(2) 0.0230(11) Uani 1 d .
O31 O 0.7346(2) 0.10244(19) 1.1190(2) 0.0237(11) Uani 1 d .
O32 O 0.6973(2) 0.2115(2) 0.9842(2) 0.0251(11) Uani 1 d .
O33 O 0.7756(2) 0.1148(2) 0.9776(2) 0.0233(11) Uani 1 d .
O34 O 0.7460(2) 0.1742(2) 0.8989(2) 0.0237(11) Uani 1 d .
O35 O 0.7629(2) 0.17249(19) 1.0585(2) 0.0235(11) Uani 1 d .
O36 O 0.6858(3) 0.2592(2) 0.8901(2) 0.0310(13) Uani 1 d .
O37 O 0.7113(3) 0.2574(2) 1.0781(2) 0.0327(13) Uani 1 d .
O38 O 0.8179(3) 0.1000(2) 0.8784(2) 0.0297(12) Uani 1 d .
O39 O 0.8358(3) 0.0949(2) 1.0676(2) 0.0297(12) Uani 1 d .
N101 N 0.7954(3) 0.0204(3) 0.7464(3) 0.0343(16) Uiso 1 d .
N201 N 0.5850(4) 0.2426(3) 1.2397(3) 0.0414(18) Uiso 1 d .
N301 N 0.4361(5) 0.3181(4) 1.0171(4) 0.053(2) Uiso 1 d .
C1 C 0.3316(4) 0.1294(4) 0.9921(4) 0.039(2) Uiso 1 d .
C2 C 0.3320(6) 0.1417(5) 0.9358(6) 0.058(3) Uiso 1 d .
C3 C 0.2800(8) 0.1343(6) 1.0222(7) 0.077(4) Uiso 1 d .
C101 C 0.8455(4) 0.0098(3) 0.7126(4) 0.0337(18) Uiso 1 d .
C102 C 0.9009(6) 0.0215(4) 0.7359(5) 0.055(3) Uiso 1 d .
C103 C 0.9466(7) 0.0088(6) 0.6922(7) 0.071(4) Uiso 1 d .
C104 C 1.0048(9) 0.0149(7) 0.7119(8) 0.094(6) Uiso 1 d .
C105 C 0.7470(5) 0.0002(4) 0.7169(4) 0.041(2) Uiso 1 d .
C106 C 0.6907(6) 0.0099(5) 0.7417(6) 0.060(3) Uiso 1 d .
C107 C 0.6459(8) -0.0111(7) 0.7066(8) 0.089(5) Uiso 1 d .
C108 C 0.6462(9) -0.0611(7) 0.7033(8) 0.096(6) Uiso 1 d .
C109 C 0.7990(4) -0.0004(3) 0.8012(4) 0.038(2) Uiso 1 d .
C110 C 0.8017(5) -0.0533(4) 0.8028(4) 0.044(2) Uiso 1 d .
C111 C 0.8145(5) -0.0675(4) 0.8590(5) 0.054(3) Uiso 1 d .
C112 C 0.8072(8) -0.1209(7) 0.8629(8) 0.089(5) Uiso 1 d .
C113 C 0.7899(5) 0.0723(4) 0.7548(5) 0.050(3) Uiso 1 d .
C114 C 0.7858(6) 0.1023(4) 0.7070(5) 0.054(3) Uiso 1 d .
C115 C 0.7701(8) 0.1530(6) 0.7251(7) 0.080(4) Uiso 1 d .
C116 C 0.7726(9) 0.1879(7) 0.6807(8) 0.092(5) Uiso 1 d .
C201 C 0.6394(4) 0.2406(4) 1.2696(4) 0.041(2) Uiso 1 d .
C202 C 0.6823(5) 0.2090(4) 1.2447(5) 0.046(2) Uiso 1 d .
C203 C 0.7367(5) 0.2128(5) 1.2737(5) 0.055(3) Uiso 1 d .
C204 C 0.7791(8) 0.1787(6) 1.2491(7) 0.081(5) Uiso 1 d .
C205 C 0.5457(5) 0.2727(4) 1.2711(5) 0.048(2) Uiso 1 d .
C206 C 0.4898(6) 0.2809(5) 1.2444(6) 0.065(3) Uiso 1 d .
C207 C 0.4502(8) 0.3114(7) 1.2759(7) 0.084(5) Uiso 1 d .
C208 C 0.4087(14) 0.3317(11) 1.2505(14) 0.074(6) Uiso 0.49(2) d P
C258 C 0.4611(14) 0.3524(12) 1.2794(13) 0.074(6) Uiso 0.51(2) d P
C209 C 0.5934(5) 0.2625(4) 1.1852(5) 0.048(2) Uiso 1 d .
C210 C 0.6151(7) 0.3111(5) 1.1848(6) 0.070(4) Uiso 1 d .
C211 C 0.6120(7) 0.3310(5) 1.1304(6) 0.068(4) Uiso 1 d .
C212 C 0.6366(10) 0.3802(8) 1.1254(10) 0.107(7) Uiso 1 d .
C213 C 0.5608(5) 0.1943(4) 1.2318(4) 0.044(2) Uiso 1 d .
C214 C 0.5490(5) 0.1686(4) 1.2820(5) 0.054(3) Uiso 1 d .
C215 C 0.5325(8) 0.1178(6) 1.2702(7) 0.080(5) Uiso 1 d .
C216 C 0.5180(9) 0.0912(7) 1.3225(9) 0.098(6) Uiso 1 d .
C301 C 0.4954(5) 0.3106(4) 1.0013(4) 0.043(2) Uiso 1 d .
C302 C 0.5160(5) 0.3423(4) 0.9570(5) 0.045(2) Uiso 1 d .
C303 C 0.5737(5) 0.3247(4) 0.9395(5) 0.047(2) Uiso 1 d .
C304 C 0.6177(5) 0.3252(4) 0.9828(5) 0.051(3) Uiso 1 d .
C305 C 0.3957(6) 0.3129(5) 0.9729(6) 0.059(3) Uiso 1 d .
C306 C 0.3991(7) 0.2642(6) 0.9481(7) 0.072(4) Uiso 1 d .
C307 C 0.3713(7) 0.2642(6) 0.8965(7) 0.072(4) Uiso 1 d .
C308 C 0.3944(9) 0.2971(7) 0.8569(9) 0.102(6) Uiso 1 d .
C309 C 0.4259(6) 0.3679(5) 1.0356(5) 0.056(3) Uiso 1 d .
C310 C 0.4617(8) 0.3828(7) 1.0802(8) 0.085(5) Uiso 1 d .
C311 C 0.4481(11) 0.4342(9) 1.0904(10) 0.114(7) Uiso 1 d .
C312 C 0.463(3) 0.446(2) 1.135(3) 0.107(10) Uiso 0.42(3) d P
C362 C 0.491(2) 0.4466(15) 1.1498(18) 0.107(10) Uiso 0.58(3) d P
C313 C 0.4239(7) 0.2827(5) 1.0600(6) 0.067(4) Uiso 1 d .
C314 C 0.3564(19) 0.2761(16) 1.0539(18) 0.075(3) Uiso 0.379(16) d P
C315 C 0.349(2) 0.2424(17) 1.102(2) 0.075(3) Uiso 0.379(16) d P
C316 C 0.3610(19) 0.2684(16) 1.1593(19) 0.075(3) Uiso 0.379(16) d P
C364 C 0.3699(12) 0.2907(10) 1.0898(11) 0.075(3) Uiso 0.621(16) d P
C365 C 0.3601(12) 0.2510(10) 1.1317(13) 0.075(3) Uiso 0.621(16) d P
C366 C 0.3398(12) 0.2108(10) 1.1019(11) 0.075(3) Uiso 0.621(16) d P
O40 O 0.5598(7) 0.4475(6) 1.0074(6) 0.120(5) Uiso 1 d .
C41 C 0.5909(10) 0.4783(8) 1.0228(9) 0.098(6) Uiso 1 d .
C42 C 0.6505(13) 0.4788(11) 1.0079(11) 0.135(10) Uiso 1 d .
C43 C 0.5643(11) 0.5167(9) 1.0569(10) 0.113(7) Uiso 1 d .
C52 C 0.4124(9) 0.1040(7) 1.1567(9) 0.100(6) Uiso 1 d .
N51 N 0.4216(11) 0.1715(9) 1.2221(11) 0.155(9) Uiso 1 d .
C51 C 0.4162(10) 0.1404(9) 1.1914(10) 0.114(7) Uiso 1 d .

loop_
_atom_site_aniso_label
_atom_site_aniso_U_11
_atom_site_aniso_U_22
_atom_site_aniso_U_33
_atom_site_aniso_U_23
_atom_site_aniso_U_13
_atom_site_aniso_U_12
W1 0.02020(14) 0.02262(14) 0.01827(13) 0.00384(10) -0.00014(10) 0.00254(10)
W2 0.02260(15) 0.02577(14) 0.01728(13) -0.00270(10) 0.00096(10) 0.00353(11)
W3 0.02016(14) 0.02039(13) 0.01511(13) -0.00138(9) -0.00011(9) 0.00027(10)
W4 0.02234(15) 0.01967(13) 0.01539(13) -0.00030(9) -0.00037(10) 0.00015(10)
W5 0.02182(14) 0.02498(14) 0.01280(12) 0.00198(9) 0.00082(9) -0.00067(10)
W6 0.02468(15) 0.02202(13) 0.01274(12) -0.00199(9) -0.00127(10) 0.00053(10)
W7 0.02587(16) 0.02194(14) 0.01952(14) 0.00364(10) 0.00150(11) -0.00289(11)
W8 0.02654(16) 0.02015(14) 0.02008(14) -0.00258(10) -0.00154(11) -0.00264(11)
W9 0.01875(14) 0.02855(15) 0.01841(13) -0.00153(10) 0.00271(10) -0.00118(11)
W10 0.01898(14) 0.02519(14) 0.01956(13) -0.00071(10) -0.00271(10) -0.00100(11)
Y1 0.0191(3) 0.0252(3) 0.0243(3) 0.0021(3) -0.0003(3) -0.0004(3)
Si1 0.0168(9) 0.0182(8) 0.0132(8) -0.0005(6) -0.0002(7) -0.0001(7)
O1 0.025(3) 0.029(3) 0.036(3) -0.001(2) -0.003(2) 0.005(2)
O2 0.024(3) 0.025(3) 0.035(3) 0.002(2) 0.002(2) 0.001(2)
O3 0.024(3) 0.033(3) 0.032(3) 0.010(2) -0.003(2) -0.003(2)
O4 0.022(3) 0.029(3) 0.020(2) 0.003(2) -0.0013(19) 0.000(2)
O5 0.019(3) 0.034(3) 0.017(2) 0.000(2) 0.0016(18) -0.003(2)
O6 0.024(3) 0.021(2) 0.021(2) 0.0018(19) -0.0012(19) 0.001(2)
O7 0.025(3) 0.025(3) 0.019(2) -0.0026(19) 0.000(2) 0.005(2)
O8 0.033(3) 0.031(3) 0.031(3) 0.008(2) -0.003(2) 0.005(3)
O9 0.029(3) 0.036(3) 0.024(3) -0.005(2) 0.001(2) 0.006(2)
O10 0.028(3) 0.033(3) 0.022(3) -0.004(2) 0.000(2) 0.002(2)
O11 0.037(3) 0.029(3) 0.022(3) -0.001(2) -0.004(2) 0.003(2)
O12 0.023(3) 0.018(2) 0.025(3) 0.0020(19) 0.001(2) 0.005(2)
O13 0.023(3) 0.022(2) 0.018(2) -0.0018(18) -0.0020(19) 0.003(2)
O14 0.021(3) 0.024(2) 0.021(2) 0.0011(19) 0.0043(19) 0.003(2)
O15 0.021(3) 0.029(3) 0.015(2) 0.0002(19) 0.0002(18) 0.003(2)
O16 0.017(2) 0.023(2) 0.022(2) 0.0049(19) -0.0035(18) 0.0003(19)
O17 0.026(3) 0.020(2) 0.016(2) -0.0021(18) 0.0009(19) 0.002(2)
O18 0.026(3) 0.022(2) 0.014(2) 0.0014(18) -0.0006(19) 0.001(2)
O19 0.019(2) 0.019(2) 0.018(2) 0.0004(18) 0.0011(18) -0.0023(19)
O20 0.032(3) 0.039(3) 0.017(2) 0.005(2) 0.000(2) -0.004(3)
O21 0.036(3) 0.030(3) 0.013(2) -0.005(2) -0.002(2) 0.000(2)
O22 0.028(3) 0.022(2) 0.024(3) 0.003(2) 0.006(2) 0.002(2)
O23 0.019(3) 0.025(3) 0.026(3) -0.002(2) 0.003(2) 0.001(2)
O24 0.020(3) 0.026(3) 0.020(2) -0.002(2) 0.0009(19) -0.002(2)
O25 0.022(3) 0.024(2) 0.019(2) -0.0005(19) 0.0001(19) 0.001(2)
O26 0.024(3) 0.019(2) 0.015(2) -0.0013(18) 0.0021(18) 0.000(2)
O27 0.022(3) 0.019(2) 0.016(2) -0.0009(18) -0.0002(18) 0.0021(19)
O28 0.029(3) 0.027(3) 0.019(2) 0.006(2) 0.002(2) -0.002(2)
O29 0.030(3) 0.023(3) 0.021(3) -0.003(2) -0.002(2) -0.001(2)
O30 0.024(3) 0.031(3) 0.014(2) -0.0009(19) 0.0042(19) -0.001(2)
O31 0.025(3) 0.027(3) 0.019(2) -0.001(2) -0.006(2) 0.002(2)
O32 0.025(3) 0.027(3) 0.024(3) -0.003(2) 0.002(2) -0.001(2)
O33 0.020(3) 0.029(3) 0.020(2) 0.000(2) 0.000(2) -0.004(2)
O34 0.021(3) 0.027(3) 0.022(3) 0.002(2) 0.004(2) -0.005(2)
O35 0.023(3) 0.025(3) 0.023(3) -0.004(2) -0.003(2) -0.005(2)
O36 0.039(3) 0.030(3) 0.024(3) 0.005(2) 0.002(2) -0.002(3)
O37 0.041(4) 0.027(3) 0.030(3) -0.005(2) -0.002(3) -0.002(3)
O38 0.026(3) 0.037(3) 0.027(3) -0.002(2) 0.004(2) 0.000(2)
O39 0.024(3) 0.036(3) 0.029(3) -0.001(2) -0.005(2) -0.002(2)

loop_
_atom_type_symbol
_atom_type_description
_atom_type_scat_dispersion_real
_atom_type_scat_dispersion_imag
_atom_type_scat_source
C C 0.0033 0.0016 'International Tables Vol C Tables 4.2.6.8 and 6.1.1.4'
N N 0.0061 0.0033 'International Tables Vol C Tables 4.2.6.8 and 6.1.1.4'
O O 0.0106 0.006 'International Tables Vol C Tables 4.2.6.8 and 6.1.1.4'
Si Si 0.0817 0.0704 'International Tables Vol C Tables 4.2.6.8 and 6.1.1.4'
W W -0.849 6.8722 'International Tables Vol C Tables 4.2.6.8 and 6.1.1.4'
Y Y -2.7962 3.5667 'International Tables Vol C Tables 4.2.6.8 and 6.1.1.4'

loop_
_geom_angle_atom_site_label_1
_geom_angle_atom_site_label_2
_geom_angle_atom_site_label_3
_geom_angle
_geom_angle_site_symmetry_1
_geom_angle_site_symmetry_3
O8 W1 O4 102.8(3) . .
O8 W1 O12 99.9(3) . .
O4 W1 O12 94.3(2) . .
O8 W1 O14 101.8(3) . .
O4 W1 O14 92.3(2) . .
O12 W1 O14 155.3(2) . .
O8 W1 O22 90.5(3) . .
O4 W1 O22 166.6(2) . .
O12 W1 O22 82.9(2) . .
O14 W1 O22 85.2(2) . .
O8 W1 O18 168.0(3) . .
O4 W1 O18 87.9(2) . .
O12 W1 O18 73.5(2) . .
O14 W1 O18 83.0(2) . .
O22 W1 O18 78.8(2) . .
O9 W2 O5 103.1(3) . .
O9 W2 O15 100.4(3) . .
O5 W2 O15 95.9(2) . .
O9 W2 O12 98.3(3) . .
O5 W2 O12 96.2(2) . .
O15 W2 O12 154.8(2) . .
O9 W2 O18 169.0(3) . .
O5 W2 O18 86.4(2) . .
O15 W2 O18 84.0(2) . .
O12 W2 O18 74.8(2) . .
O9 W2 O23 92.3(3) . .
O5 W2 O23 164.4(2) . .
O15 W2 O23 84.1(2) . .
O12 W2 O23 78.4(2) . .
O18 W2 O23 78.1(2) . .
O10 W3 O6 103.3(3) . .
O10 W3 O16 99.8(3) . .
O6 W3 O16 96.8(2) . .
O10 W3 O13 98.9(3) . .
O6 W3 O13 95.9(2) . .
O16 W3 O13 154.3(2) . .
O10 W3 O24 92.9(2) . .
O6 W3 O24 163.2(2) . .
O16 W3 O24 84.7(2) . .
O13 W3 O24 76.9(2) . .
O10 W3 O19 169.9(2) . .
O6 W3 O19 85.2(2) . .
O16 W3 O19 84.3(2) . .
O13 W3 O19 74.6(2) . .
O24 W3 O19 78.25(19) . .
O11 W4 O7 101.1(3) . .
O11 W4 O13 102.0(2) . .
O7 W4 O13 93.2(2) . .
O11 W4 O17 102.4(2) . .
O7 W4 O17 93.8(2) . .
O13 W4 O17 152.8(2) . .
O11 W4 O25 91.3(3) . .
O7 W4 O25 167.4(2) . .
O13 W4 O25 82.5(2) . .
O17 W4 O25 85.1(2) . .
O11 W4 O19 169.6(3) . .
O7 W4 O19 88.3(2) . .
O13 W4 O19 72.9(2) . .
O17 W4 O19 81.0(2) . .
O25 W4 O19 79.13(19) . .
O20 W5 O28 101.0(3) . .
O20 W5 O14 102.2(3) . .
O28 W5 O14 89.1(2) . .
O20 W5 O16 102.6(3) . .
O28 W5 O16 155.8(2) . .
O14 W5 O16 90.9(2) . .
O20 W5 O30 100.6(3) . .
O28 W5 O30 85.8(2) . .
O14 W5 O30 157.2(2) . .
O16 W5 O30 84.9(2) . .
O20 W5 O26 174.2(2) . .
O28 W5 O26 75.7(2) . .
O14 W5 O26 82.8(2) . .
O16 W5 O26 80.2(2) . .
O30 W5 O26 74.5(2) . .
O21 W6 O15 102.0(3) . .
O21 W6 O17 101.7(2) . .
O15 W6 O17 93.5(2) . .
O21 W6 O31 100.8(3) . .
O15 W6 O31 156.6(2) . .
O17 W6 O31 87.3(2) . .
O21 W6 O29 99.5(2) . .
O15 W6 O29 86.7(2) . .
O17 W6 O29 158.3(2) . .
O31 W6 O29 84.0(2) . .
O21 W6 O27 173.4(2) . .
O15 W6 O27 81.2(2) . .
O17 W6 O27 83.7(2) . .
O31 W6 O27 75.6(2) . .
O29 W6 O27 74.8(2) . .
O36 W7 O22 104.1(3) . .
O36 W7 O32 100.5(3) . .
O22 W7 O32 91.3(3) . .
O36 W7 O28 99.7(3) . .
O22 W7 O28 88.7(2) . .
O32 W7 O28 159.2(2) . .
O36 W7 O34 100.4(3) . .
O22 W7 O34 155.1(2) . .
O32 W7 O34 88.0(2) . .
O28 W7 O34 83.4(2) . .
O36 W7 O26 170.8(2) . .
O22 W7 O26 83.1(2) . .
O32 W7 O26 84.9(2) . .
O28 W7 O26 74.4(2) . .
O34 W7 O26 72.1(2) . .
O37 W8 O35 103.0(3) . .
O37 W8 O29 100.3(3) . .
O35 W8 O29 93.2(3) . .
O37 W8 O32 100.0(3) . .
O35 W8 O32 92.8(2) . .
O29 W8 O32 157.0(2) . .
O37 W8 O23 102.4(3) . .
O35 W8 O23 154.5(2) . .
O29 W8 O23 81.6(2) . .
O32 W8 O23 83.4(2) . .
O37 W8 O27 174.4(3) . .
O35 W8 O27 74.6(2) . .
O29 W8 O27 75.0(2) . .
O32 W8 O27 85.3(2) . .
O23 W8 O27 80.0(2) . .
O38 W9 O34 103.4(3) . .
O38 W9 O30 98.6(3) . .
O34 W9 O30 93.2(2) . .
O38 W9 O33 100.1(3) . .
O34 W9 O33 93.4(2) . .
O30 W9 O33 158.1(2) . .
O38 W9 O24 102.4(3) . .
O34 W9 O24 154.2(2) . .
O30 W9 O24 81.6(2) . .
O33 W9 O24 83.3(2) . .
O38 W9 O26 174.0(2) . .
O34 W9 O26 75.1(2) . .
O30 W9 O26 75.8(2) . .
O33 W9 O26 85.8(2) . .
O24 W9 O26 79.2(2) . .
O39 W10 O25 104.5(3) . .
O39 W10 O31 100.3(3) . .
O25 W10 O31 90.3(2) . .
O39 W10 O33 99.9(3) . .
O25 W10 O33 90.0(2) . .
O31 W10 O33 159.1(2) . .
O39 W10 O35 100.5(3) . .
O25 W10 O35 155.0(2) . .
O31 W10 O35 84.8(2) . .
O33 W10 O35 86.1(2) . .
O39 W10 O27 171.4(2) . .
O25 W10 O27 82.9(2) . .
O31 W10 O27 74.8(2) . .
O33 W10 O27 84.5(2) . .
O35 W10 O27 72.2(2) . .
O4 Y1 O7 100.0(2) . 5_657
O4 Y1 O5 78.6(2) . .
O7 Y1 O5 152.2(2) 5_657 .
O4 Y1 O6 156.3(2) . 5_657
O7 Y1 O6 81.07(19) 5_657 5_657
O5 Y1 O6 89.50(19) . 5_657
O4 Y1 O3 114.6(2) . .
O7 Y1 O3 125.9(2) 5_657 .
O5 Y1 O3 77.8(2) . .
O6 Y1 O3 82.1(2) 5_657 .
O4 Y1 O1 81.0(2) . .
O7 Y1 O1 77.2(2) 5_657 .
O5 Y1 O1 75.2(2) . .
O6 Y1 O1 76.2(2) 5_657 .
O3 Y1 O1 145.2(2) . .
O4 Y1 O2 69.9(2) . .
O7 Y1 O2 82.6(2) 5_657 .
O5 Y1 O2 121.6(2) . .
O6 Y1 O2 133.2(2) 5_657 .
O3 Y1 O2 72.9(2) . .
O1 Y1 O2 140.9(2) . .
O18 Si1 O19 109.8(3) . .
O18 Si1 O26 108.9(3) . .
O19 Si1 O26 111.7(3) . .
O18 Si1 O27 111.0(3) . .
O19 Si1 O27 108.2(3) . .
O26 Si1 O27 107.2(3) . .
C1 O1 Y1 143.2(7) . .
W1 O4 Y1 136.9(3) . .
W2 O5 Y1 136.8(3) . .
W3 O6 Y1 141.4(3) . 5_657
W4 O7 Y1 145.3(3) . 5_657
W1 O12 W2 115.3(3) . .
W4 O13 W3 118.6(3) . .
W5 O14 W1 146.6(3) . .
W6 O15 W2 150.3(3) . .
W3 O16 W5 150.6(3) . .
W6 O17 W4 147.9(3) . .
Si1 O18 W2 128.2(3) . .
Si1 O18 W1 129.4(3) . .
W2 O18 W1 93.2(2) . .
Si1 O19 W3 125.9(3) . .
Si1 O19 W4 128.8(3) . .
W3 O19 W4 91.41(18) . .
W7 O22 W1 144.9(3) . .
W8 O23 W2 139.6(3) . .
W9 O24 W3 139.4(3) . .
W10 O25 W4 143.9(3) . .
Si1 O26 W9 127.2(3) . .
Si1 O26 W5 123.6(3) . .
W9 O26 W5 90.81(17) . .
Si1 O26 W7 122.8(3) . .
W9 O26 W7 91.87(18) . .
W5 O26 W7 90.17(18) . .
Si1 O27 W6 122.9(3) . .
Si1 O27 W8 126.0(3) . .
W6 O27 W8 91.10(18) . .
Si1 O27 W10 124.6(3) . .
W6 O27 W10 90.39(18) . .
W8 O27 W10 91.58(18) . .
W5 O28 W7 118.9(3) . .
W8 O29 W6 118.9(3) . .
W9 O30 W5 118.6(3) . .
W10 O31 W6 118.3(3) . .
W8 O32 W7 156.3(3) . .
W9 O33 W10 155.1(3) . .
W9 O34 W7 120.7(3) . .
W8 O35 W10 121.1(3) . .
C105 N101 C113 112.4(8) . .
C105 N101 C101 104.8(7) . .
C113 N101 C101 110.5(8) . .
C105 N101 C109 110.7(8) . .
C113 N101 C109 105.1(8) . .
C101 N101 C109 113.6(7) . .
C205 N201 C213 110.5(8) . .
C205 N201 C209 110.9(8) . .
C213 N201 C209 105.8(8) . .
C205 N201 C201 107.2(8) . .
C213 N201 C201 111.5(8) . .
C209 N201 C201 111.0(8) . .
C305 N301 C301 113.7(10) . .
C305 N301 C313 110.5(11) . .
C301 N301 C313 106.3(10) . .
C305 N301 C309 102.9(10) . .
C301 N301 C309 111.8(10) . .
C313 N301 C309 111.7(10) . .
O1 C1 C3 120.8(11) . .
O1 C1 C2 119.6(10) . .
C3 C1 C2 119.4(12) . .
C102 C101 N101 116.1(9) . .
C101 C102 C103 106.6(11) . .
C104 C103 C102 112.4(14) . .
N101 C105 C106 114.4(9) . .
C105 C106 C107 108.3(12) . .
C108 C107 C106 115.1(17) . .
C110 C109 N101 114.7(8) . .
C109 C110 C111 107.5(9) . .
C110 C111 C112 107.6(12) . .
C114 C113 N101 117.2(10) . .
C113 C114 C115 107.9(12) . .
C116 C115 C114 112.4(15) . .
C202 C201 N201 113.7(9) . .
C203 C202 C201 110.1(10) . .
C202 C203 C204 109.2(12) . .
N201 C205 C206 113.8(10) . .
C207 C206 C205 113.9(13) . .
C258 C207 C208 77(2) . .
C258 C207 C206 117(2) . .
C208 C207 C206 118(2) . .
C207 C208 C258 48.2(18) . .
C207 C258 C208 55(2) . .
C210 C209 N201 114.0(10) . .
C209 C210 C211 110.2(13) . .
C210 C211 C212 114.0(15) . .
C214 C213 N201 113.9(9) . .
C213 C214 C215 110.3(12) . .
C214 C215 C216 110.6(15) . .
N301 C301 C302 114.9(9) . .
C301 C302 C303 108.2(9) . .
C304 C303 C302 114.3(10) . .
N301 C305 C306 111.6(12) . .
C307 C306 C305 110.1(13) . .
C306 C307 C308 115.8(16) . .
C310 C309 N301 114.3(12) . .
C309 C310 C311 106.2(17) . .
C312 C311 C310 111(4) . .
C312 C311 C362 17(3) . .
C310 C311 C362 102(2) . .
C362 C312 C311 134(9) . .
C312 C362 C311 28(6) . .
N301 C313 C364 115.1(15) . .
N301 C313 C314 101.6(19) . .
C364 C313 C314 38.8(18) . .
C364 C314 C315 66(3) . .
C364 C314 C313 64(3) . .
C315 C314 C313 96(3) . .
C365 C315 C366 112(6) . .
C365 C315 C364 79(5) . .
C366 C315 C364 165(6) . .
C365 C315 C314 119(6) . .
C366 C315 C314 127(5) . .
C364 C315 C314 40(2) . .
C365 C315 C316 12(4) . .
C366 C315 C316 119(5) . .
C364 C315 C316 74(3) . .
C314 C315 C316 113(4) . .
C365 C316 C315 12(3) . .
C365 C316 C364 55(4) . .
C315 C316 C364 50(2) . .
C314 C364 C315 74(4) . .
C314 C364 C313 77(3) . .
C315 C364 C313 105(3) . .
C314 C364 C365 105(4) . .
C315 C364 C365 31.1(19) . .
C313 C364 C365 111(2) . .
C314 C364 C316 130(4) . .
C315 C364 C316 57(2) . .
C313 C364 C316 121(2) . .
C365 C364 C316 26.8(16) . .
C315 C365 C316 156(7) . .
C315 C365 C366 36(4) . .
C316 C365 C366 152(5) . .
C315 C365 C364 70(4) . .
C316 C365 C364 98(4) . .
C366 C365 C364 105(3) . .
C315 C366 C365 32(3) . .
O40 C41 C42 121(2) . .
O40 C41 C43 116(2) . .
C42 C41 C43 123(2) . .
N51 C51 C52 177(3) . .

loop_
_geom_bond_atom_site_label_1
_geom_bond_atom_site_label_2
_geom_bond_distance
_geom_bond_site_symmetry_2
W1 O8 1.725(6) .
W1 O4 1.791(6) .
W1 O12 1.926(5) .
W1 O14 1.955(5) .
W1 O22 2.097(6) .
W1 O18 2.276(5) .
W2 O9 1.717(6) .
W2 O5 1.789(6) .
W2 O15 1.929(5) .
W2 O12 1.937(5) .
W2 O18 2.215(5) .
W2 O23 2.235(6) .
W3 O10 1.720(6) .
W3 O6 1.800(6) .
W3 O16 1.892(5) .
W3 O13 1.929(5) .
W3 O24 2.217(5) .
W3 O19 2.273(5) .
W4 O11 1.715(6) .
W4 O7 1.783(6) .
W4 O13 1.919(5) .
W4 O17 1.941(5) .
W4 O25 2.086(5) .
W4 O19 2.351(5) .
W5 O20 1.716(6) .
W5 O28 1.898(6) .
W5 O14 1.902(5) .
W5 O16 1.935(5) .
W5 O30 1.947(6) .
W5 O26 2.332(5) .
W6 O21 1.723(5) .
W6 O15 1.887(5) .
W6 O17 1.892(5) .
W6 O31 1.924(6) .
W6 O29 1.949(5) .
W6 O27 2.304(5) .
W7 O36 1.719(6) .
W7 O22 1.835(6) .
W7 O32 1.906(6) .
W7 O28 1.951(6) .
W7 O34 1.991(6) .
W7 O26 2.348(5) .
W8 O37 1.709(6) .
W8 O35 1.857(6) .
W8 O29 1.897(6) .
W8 O32 1.904(6) .
W8 O23 2.043(6) .
W8 O27 2.337(5) .
W9 O38 1.714(6) .
W9 O34 1.863(6) .
W9 O30 1.899(5) .
W9 O33 1.904(5) .
W9 O24 2.051(5) .
W9 O26 2.314(5) .
W10 O39 1.715(6) .
W10 O25 1.839(5) .
W10 O31 1.916(6) .
W10 O33 1.925(5) .
W10 O35 1.993(6) .
W10 O27 2.342(5) .
Y1 O4 2.233(6) .
Y1 O7 2.261(6) 5_657
Y1 O5 2.314(6) .
Y1 O6 2.315(5) 5_657
Y1 O3 2.367(6) .
Y1 O1 2.383(6) .
Y1 O2 2.393(6) .
Si1 O18 1.627(6) .
Si1 O19 1.637(5) .
Si1 O26 1.644(5) .
Si1 O27 1.646(5) .
O1 C1 1.221(12) .
O6 Y1 2.315(5) 5_657
O7 Y1 2.261(6) 5_657
N101 C105 1.512(13) .
N101 C113 1.515(14) .
N101 C101 1.520(12) .
N101 C109 1.530(13) .
N201 C205 1.519(15) .
N201 C213 1.521(14) .
N201 C209 1.523(14) .
N201 C201 1.526(14) .
N301 C305 1.503(17) .
N301 C301 1.508(16) .
N301 C313 1.528(18) .
N301 C309 1.531(17) .
C1 C3 1.48(2) .
C1 C2 1.488(17) .
C101 C102 1.507(16) .
C102 C103 1.62(2) .
C103 C104 1.51(3) .
C105 C106 1.533(18) .
C106 C107 1.54(2) .
C107 C108 1.44(3) .
C109 C110 1.526(14) .
C110 C111 1.532(17) .
C111 C112 1.55(2) .
C113 C114 1.502(18) .
C114 C115 1.58(2) .
C115 C116 1.52(3) .
C201 C202 1.523(15) .
C202 C203 1.517(17) .
C203 C204 1.55(2) .
C205 C206 1.535(19) .
C206 C207 1.53(2) .
C207 C258 1.21(4) .
C207 C208 1.33(4) .
C208 C258 1.58(5) .
C209 C210 1.496(19) .
C210 C211 1.51(2) .
C211 C212 1.54(3) .
C213 C214 1.512(17) .
C214 C215 1.55(2) .
C215 C216 1.58(3) .
C301 C302 1.541(16) .
C302 C303 1.554(16) .
C303 C304 1.539(17) .
C305 C306 1.54(2) .
C306 C307 1.49(2) .
C307 C308 1.50(3) .
C309 C310 1.50(2) .
C310 C311 1.54(3) .
C311 C312 1.24(6) .
C311 C362 1.88(5) .
C312 C362 0.79(7) .
C313 C364 1.53(3) .
C313 C314 1.65(5) .
C314 C364 1.06(5) .
C314 C315 1.59(6) .
C315 C365 0.83(5) .
C315 C366 0.94(5) .
C315 C364 1.52(6) .
C315 C316 1.66(6) .
C316 C365 0.87(5) .
C316 C364 1.91(6) .
C364 C365 1.59(4) .
C365 C366 1.47(4) .
O40 C41 1.23(3) .
C41 C42 1.49(4) .
C41 C43 1.55(3) .
C52 C51 1.38(3) .
N51 C51 1.20(3) .
